data_2223540
loop_
_publ_author_name
'Bao, Wen-Li'

_publ_section_title
<i>catena</i>-Poly[[dichloridozinc(II)]-\m-1,1'-(hexane-1,6-diyl)diimidazole-\k^2^<i>N</i>^3^:<i>N</i>^3'^]
_journal_coeditor_code RZ2360
_journal_issue 10
_journal_name_full 'Acta Crystallographica Section E'
_journal_page_first m1239
_journal_paper_doi 10.1107/S1600536809037696
_journal_volume 65
_journal_year 2009
_chemical_formula_iupac '[Zn Cl2 (C12 H18 N4)]'
_chemical_formula_moiety 'C12 H18 Cl2 N4 Zn'
_chemical_formula_sum 'C12 H18 Cl2 N4 Zn'
_chemical_formula_weight 354.57
_chemical_name_systematic
;<i>catena</i>-Poly[[dichloridozinc(II)]-\m-1,1'-(hexane-1,6-
diyl)diimidazole-\k^2^<i>N</i>^3^:<i>N</i>^3'^]
;
_space_group_IT_number 61
_symmetry_cell_setting orthorhombic
_symmetry_space_group_name_Hall '-P 2ac 2ab'
_symmetry_space_group_name_H-M 'P b c a'
_atom_sites_solution_hydrogens geom
_atom_sites_solution_primary direct
_atom_sites_solution_secondary difmap
_audit_creation_method SHELXL-97
_cell_angle_alpha 90.00
_cell_angle_beta 90.00
_cell_angle_gamma 90.00
_cell_formula_units_Z 8
_cell_length_a 11.255(6)
_cell_length_b 11.713(8)
_cell_length_c 23.653(15)
_cell_measurement_reflns_used 2778
_cell_measurement_temperature 293(2)
_cell_measurement_theta_max 67.170
_cell_measurement_theta_min 3.1
_cell_volume 3118(3)
_computing_cell_refinement 'CrysAlis RED (Oxford Diffraction, 2006)'
_computing_data_collection 'CrysAlis CCD (Oxford Diffraction, 2006)'
_computing_data_reduction 'CrysAlis RED (Oxford Diffraction, 2006)'
_computing_molecular_graphics 'SHELXTL (Sheldrick, 2008)'
_computing_publication_material 'SHELXTL (Sheldrick, 2008)'
_computing_structure_refinement 'SHELXL97 (Sheldrick, 2008)'
_computing_structure_solution 'SHELXS97 (Sheldrick, 2008)'
_diffrn_ambient_temperature 293(2)
_diffrn_detector_area_resol_mean 10.0
_diffrn_measured_fraction_theta_full 0.996
_diffrn_measured_fraction_theta_max 0.997
_diffrn_measurement_device_type 'Oxford Diffraction Gemini R Ultra'
_diffrn_measurement_method \w
_diffrn_radiation_monochromator graphite
_diffrn_radiation_source 'fine-focus sealed tube'
_diffrn_radiation_type CuK\a
_diffrn_radiation_wavelength 1.54184
_diffrn_reflns_av_R_equivalents 0.0530
_diffrn_reflns_av_sigmaI/netI 0.0271
_diffrn_reflns_limit_h_max 13
_diffrn_reflns_limit_h_min -12
_diffrn_reflns_limit_k_max 12
_diffrn_reflns_limit_k_min -13
_diffrn_reflns_limit_l_max 27
_diffrn_reflns_limit_l_min -28
_diffrn_reflns_number 21446
_diffrn_reflns_theta_full 25.00
_diffrn_reflns_theta_max 67.17
_diffrn_reflns_theta_min 5.43
_exptl_absorpt_coefficient_mu 5.273
_exptl_absorpt_correction_T_max 0.85
_exptl_absorpt_correction_T_min 0.56
_exptl_absorpt_correction_type multi-scan
_exptl_absorpt_process_details '(CrysAlis RED; Oxford Diffraction, 2006)'
_exptl_crystal_colour colourless
_exptl_crystal_density_diffrn 1.511
_exptl_crystal_density_method 'not measured'
_exptl_crystal_description block
_exptl_crystal_F_000 1456
_exptl_crystal_size_max 0.31
_exptl_crystal_size_mid 0.25
_exptl_crystal_size_min 0.22
_refine_diff_density_max 0.235
_refine_diff_density_min -0.389
_refine_ls_extinction_method none
_refine_ls_goodness_of_fit_ref 1.025
_refine_ls_hydrogen_treatment constr
_refine_ls_matrix_type full
_refine_ls_number_parameters 190
_refine_ls_number_reflns 2778
_refine_ls_number_restraints 2
_refine_ls_restrained_S_all 1.035
_refine_ls_R_factor_all 0.0548
_refine_ls_R_factor_gt 0.0380
_refine_ls_shift/su_max 0.001
_refine_ls_shift/su_mean 0.000
_refine_ls_structure_factor_coef Fsqd
_refine_ls_weighting_details 'calc w=1/[\s^2^(Fo^2^)+(0.0617P)^2^+0.9261P] where P=(Fo^2^+2Fc^2^)/3'
_refine_ls_weighting_scheme calc
_refine_ls_wR_factor_gt 0.0955
_refine_ls_wR_factor_ref 0.1063
_reflns_number_gt 2080
_reflns_number_total 2778
_reflns_threshold_expression I>2\s(I)
_cod_data_source_file rz2360.cif
_cod_data_source_block I
_cod_database_code 2223540
_cod_database_fobs_code 2223540

loop_
_symmetry_equiv_pos_as_xyz
'x, y, z'
'-x+1/2, -y, z+1/2'
'x+1/2, -y+1/2, -z'
'-x, y+1/2, -z+1/2'
'-x, -y, -z'
'x-1/2, y, -z-1/2'
'-x-1/2, y-1/2, z'
'x, -y-1/2, z-1/2'

loop_
_atom_site_type_symbol
_atom_site_label
_atom_site_fract_x
_atom_site_fract_y
_atom_site_fract_z
_atom_site_U_iso_or_equiv
_atom_site_adp_type
_atom_site_calc_flag
_atom_site_refinement_flags
_atom_site_occupancy
_atom_site_disorder_assembly
_atom_site_disorder_group
C C1 0.4404(3) 0.8003(3) 0.51805(15) 0.0642(9) Uani d . 1 . .
H H1 0.4892 0.8643 0.5167 0.077 Uiso calc R 1 . .
C C2 0.4434(4) 0.7132(4) 0.48146(17) 0.0805(12) Uani d . 1 A .
H H2 0.4927 0.7061 0.4501 0.097 Uiso calc R 1 . .
C C3 0.3080(4) 0.6823(4) 0.54427(16) 0.0786(12) Uani d . 1 A .
H H3 0.2460 0.6482 0.5640 0.094 Uiso calc R 1 . .
C C4 0.3724(8) 0.5226(7) 0.4718(3) 0.0589(17) Uani d P 0.50 A 1
H H4A 0.4425 0.5193 0.4480 0.071 Uiso calc PR 0.50 A 1
H H4B 0.3766 0.4621 0.4998 0.071 Uiso calc PR 0.50 A 1
C C5 0.2614(8) 0.5143(8) 0.4375(4) 0.068(2) Uani d P 0.50 A 1
H H5A 0.2580 0.5744 0.4094 0.082 Uiso calc PR 0.50 A 1
H H5B 0.1916 0.5192 0.4615 0.082 Uiso calc PR 0.50 A 1
C C4' 0.2942(11) 0.5275(8) 0.4825(4) 0.088(3) Uani d PD 0.50 A 2
H H4'1 0.3111 0.4674 0.5095 0.105 Uiso calc PR 0.50 A 2
H H4'2 0.2091 0.5410 0.4823 0.105 Uiso calc PR 0.50 A 2
C C5' 0.3341(11) 0.4935(10) 0.4261(4) 0.102(4) Uani d PD 0.50 A 2
H H5'1 0.4191 0.4801 0.4267 0.122 Uiso calc PR 0.50 A 2
H H5'2 0.3183 0.5547 0.3995 0.122 Uiso calc PR 0.50 A 2
C C6 0.2708(5) 0.3860(4) 0.40691(19) 0.0887(14) Uani d . 1 . .
H H6A 0.2973 0.3341 0.4363 0.106 Uiso calc R 1 A 1
H H6B 0.1898 0.3641 0.3980 0.106 Uiso calc R 1 A 1
C C7 0.3336(4) 0.4423(4) 0.3080(2) 0.0847(13) Uani d . 1 . .
H H7A 0.3863 0.4186 0.2778 0.102 Uiso calc R 1 A .
H H7B 0.3618 0.5156 0.3217 0.102 Uiso calc R 1 . .
C C8 0.3429(4) 0.3571(4) 0.3554(2) 0.0870(13) Uani d . 1 A .
H H8A 0.3178 0.2831 0.3415 0.104 Uiso calc R 1 . .
H H8B 0.4257 0.3506 0.3664 0.104 Uiso calc R 1 . .
C C9 0.2099(4) 0.4585(3) 0.28368(16) 0.0683(10) Uani d . 1 A .
H H9A 0.1563 0.4816 0.3137 0.082 Uiso calc R 1 . .
H H9B 0.2119 0.5193 0.2559 0.082 Uiso calc R 1 . .
C C10 0.2002(3) 0.3110(3) 0.20743(14) 0.0615(9) Uani d . 1 A .
H H10 0.2583 0.3444 0.1849 0.074 Uiso calc R 1 . .
C C11 0.0662(3) 0.1975(3) 0.23820(14) 0.0592(8) Uani d . 1 A .
H H11 0.0137 0.1364 0.2407 0.071 Uiso calc R 1 . .
C C12 0.0775(3) 0.2814(3) 0.27673(14) 0.0615(8) Uani d . 1 A .
H H12 0.0352 0.2887 0.3103 0.074 Uiso calc R 1 . .
Zn Zn1 0.31792(3) 0.87724(3) 0.625633(16) 0.04733(16) Uani d . 1 . .
Cl Cl1 0.43448(8) 1.03207(8) 0.61904(4) 0.0671(2) Uani d . 1 . .
Cl Cl2 0.12350(7) 0.91670(9) 0.63202(3) 0.0642(2) Uani d . 1 . .
N N1 0.3546(2) 0.7805(2) 0.55749(10) 0.0532(6) Uani d . 1 . .
N N2 0.3600(5) 0.6368(3) 0.49914(15) 0.0942(13) Uani d D 1 . .
N N3 0.1635(3) 0.3541(2) 0.25686(11) 0.0557(7) Uani d . 1 . .
N N4 0.1445(2) 0.2161(3) 0.19457(10) 0.0533(6) Uani d . 1 . .

loop_
_atom_site_aniso_label
_atom_site_aniso_U_11
_atom_site_aniso_U_22
_atom_site_aniso_U_33
_atom_site_aniso_U_12
_atom_site_aniso_U_13
_atom_site_aniso_U_23
C1 0.0628(19) 0.069(2) 0.061(2) 0.0015(17) 0.0093(16) -0.0059(16)
C2 0.099(3) 0.080(3) 0.062(2) 0.024(3) 0.011(2) -0.012(2)
C3 0.121(3) 0.058(2) 0.057(2) -0.023(2) 0.008(2) -0.0031(17)
C4 0.063(4) 0.060(4) 0.053(4) 0.013(4) 0.005(4) -0.006(3)
C5 0.065(5) 0.091(6) 0.050(4) 0.025(4) 0.000(4) 0.005(4)
C4' 0.107(8) 0.073(6) 0.084(7) -0.017(6) 0.023(6) -0.022(5)
C5' 0.089(7) 0.101(8) 0.116(8) -0.031(6) 0.030(6) -0.072(7)
C6 0.123(4) 0.074(3) 0.069(3) -0.021(3) -0.019(2) -0.0079(19)
C7 0.078(3) 0.090(3) 0.087(3) -0.021(2) 0.015(2) -0.008(2)
C8 0.064(2) 0.095(3) 0.103(3) -0.007(2) -0.012(2) -0.003(3)
C9 0.089(3) 0.052(2) 0.063(2) -0.0029(19) 0.0126(18) -0.0050(15)
C10 0.073(2) 0.062(2) 0.0498(17) -0.0024(18) 0.0185(15) 0.0018(15)
C11 0.0557(18) 0.062(2) 0.0603(19) -0.0009(16) 0.0095(15) 0.0014(15)
C12 0.0626(19) 0.070(2) 0.0517(18) 0.0045(19) 0.0181(15) -0.0010(15)
Zn1 0.0504(3) 0.0487(3) 0.0429(2) 0.00272(17) -0.00423(16) -0.00345(15)
Cl1 0.0643(5) 0.0595(5) 0.0776(5) -0.0137(4) -0.0092(4) -0.0075(4)
Cl2 0.0480(4) 0.0808(6) 0.0637(5) 0.0066(4) -0.0064(3) -0.0068(4)
N1 0.0620(15) 0.0520(16) 0.0457(13) -0.0003(13) 0.0016(11) -0.0028(11)
N2 0.176(4) 0.0519(18) 0.0544(18) 0.001(2) 0.001(2) -0.0125(14)
N3 0.0665(16) 0.0536(16) 0.0470(14) 0.0053(13) 0.0101(12) -0.0004(11)
N4 0.0555(14) 0.0562(17) 0.0481(13) 0.0054(13) 0.0080(11) 0.0016(11)

loop_
_atom_type_symbol
_atom_type_description
_atom_type_scat_dispersion_real
_atom_type_scat_dispersion_imag
_atom_type_scat_source
C C 0.0181 0.0091 'International Tables Vol C Tables 4.2.6.8 and 6.1.1.4'
H H 0.0000 0.0000 'International Tables Vol C Tables 4.2.6.8 and 6.1.1.4'
Zn Zn -1.5491 0.6778 'International Tables Vol C Tables 4.2.6.8 and 6.1.1.4'
Cl Cl 0.3639 0.7018 'International Tables Vol C Tables 4.2.6.8 and 6.1.1.4'
N N 0.0311 0.0180 'International Tables Vol C Tables 4.2.6.8 and 6.1.1.4'

loop_
_geom_angle_atom_site_label_1
_geom_angle_atom_site_label_2
_geom_angle_atom_site_label_3
_geom_angle_site_symmetry_1
_geom_angle_site_symmetry_3
_geom_angle
_geom_angle_publ_flag
C2 C1 N1 . . 109.3(4) ?
C2 C1 H1 . . 125.3 ?
N1 C1 H1 . . 125.3 ?
C1 C2 N2 . . 106.5(4) ?
C1 C2 H2 . . 126.7 ?
N2 C2 H2 . . 126.7 ?
N1 C3 N2 . . 111.7(4) ?
N1 C3 H3 . . 124.1 ?
N2 C3 H3 . . 124.1 ?
C5 C4 N2 . . 102.4(6) ?
C5 C4 H4A . . 111.3 ?
N2 C4 H4A . . 111.3 ?
C5 C4 H4B . . 111.3 ?
N2 C4 H4B . . 111.3 ?
H4A C4 H4B . . 109.2 ?
C4 C5 C6 . . 103.9(6) ?
C4 C5 H5A . . 111.0 ?
C6 C5 H5A . . 111.0 ?
C4 C5 H5B . . 111.0 ?
C6 C5 H5B . . 111.0 ?
H5A C5 H5B . . 109.0 ?
C5' C4' N2 . . 108.3(7) ?
C5' C4' H4'1 . . 110.0 ?
N2 C4' H4'1 . . 110.0 ?
C5' C4' H4'2 . . 110.0 ?
N2 C4' H4'2 . . 110.0 ?
H4'1 C4' H4'2 . . 108.4 ?
C4' C5' C6 . . 110.8(7) ?
C4' C5' H5'1 . . 109.5 ?
C6 C5' H5'1 . . 109.5 ?
C4' C5' H5'2 . . 109.5 ?
C6 C5' H5'2 . . 109.5 ?
H5'1 C5' H5'2 . . 108.1 ?
C8 C6 C5' . . 100.1(5) ?
C8 C6 C5 . . 126.0(5) ?
C8 C6 H6A . . 105.8 ?
C5' C6 H6A . . 99.3 ?
C5 C6 H6A . . 105.8 ?
C8 C6 H6B . . 105.8 ?
C5' C6 H6B . . 136.6 ?
C5 C6 H6B . . 105.8 ?
H6A C6 H6B . . 106.2 ?
C8 C7 C9 . . 115.4(4) ?
C8 C7 H7A . . 108.4 ?
C9 C7 H7A . . 108.4 ?
C8 C7 H7B . . 108.4 ?
C9 C7 H7B . . 108.4 ?
H7A C7 H7B . . 107.5 ?
C6 C8 C7 . . 114.6(4) ?
C6 C8 H8A . . 108.6 ?
C7 C8 H8A . . 108.6 ?
C6 C8 H8B . . 108.6 ?
C7 C8 H8B . . 108.6 ?
H8A C8 H8B . . 107.6 ?
N3 C9 C7 . . 112.7(3) ?
N3 C9 H9A . . 109.1 ?
C7 C9 H9A . . 109.1 ?
N3 C9 H9B . . 109.1 ?
C7 C9 H9B . . 109.1 ?
H9A C9 H9B . . 107.8 ?
N4 C10 N3 . . 112.0(3) ?
N4 C10 H10 . . 124.0 ?
N3 C10 H10 . . 124.0 ?
C12 C11 N4 . . 109.4(3) ?
C12 C11 H11 . . 125.3 ?
N4 C11 H11 . . 125.3 ?
C11 C12 N3 . . 106.7(3) ?
C11 C12 H12 . . 126.6 ?
N3 C12 H12 . . 126.6 ?
N4 Zn1 N1 2_565 . 107.47(11) ?
N4 Zn1 Cl2 2_565 . 105.25(8) ?
N1 Zn1 Cl2 . . 111.74(8) ?
N4 Zn1 Cl1 2_565 . 111.93(9) ?
N1 Zn1 Cl1 . . 106.23(9) ?
Cl2 Zn1 Cl1 . . 114.13(5) ?
C3 N1 C1 . . 105.8(3) ?
C3 N1 Zn1 . . 127.4(3) ?
C1 N1 Zn1 . . 126.7(2) ?
C3 N2 C2 . . 106.7(3) ?
C3 N2 C4 . . 138.5(5) ?
C2 N2 C4 . . 113.0(5) ?
C3 N2 C4' . . 109.2(5) ?
C2 N2 C4' . . 143.5(5) ?
C10 N3 C12 . . 106.5(3) ?
C10 N3 C9 . . 125.4(3) ?
C12 N3 C9 . . 128.1(3) ?
C10 N4 C11 . . 105.5(3) ?
C10 N4 Zn1 . 2_564 123.3(2) ?
C11 N4 Zn1 . 2_564 131.2(3) ?

loop_
_geom_bond_atom_site_label_1
_geom_bond_atom_site_label_2
_geom_bond_site_symmetry_2
_geom_bond_distance
_geom_bond_publ_flag
C1 C2 . 1.338(6) ?
C1 N1 . 1.362(4) ?
C1 H1 . 0.9300 ?
C2 N2 . 1.362(6) ?
C2 H2 . 0.9300 ?
C3 N1 . 1.302(5) ?
C3 N2 . 1.329(6) ?
C3 H3 . 0.9300 ?
C4 C5 . 1.492(12) ?
C4 N2 . 1.493(8) ?
C4 H4A . 0.9700 ?
C4 H4B . 0.9700 ?
C5 C6 . 1.672(10) ?
C5 H5A . 0.9700 ?
C5 H5B . 0.9700 ?
C4' C5' . 1.464(8) ?
C4' N2 . 1.531(7) ?
C4' H4'1 . 0.9700 ?
C4' H4'2 . 0.9700 ?
C5' C6 . 1.516(10) ?
C5' H5'1 . 0.9700 ?
C5' H5'2 . 0.9700 ?
C6 C8 . 1.502(7) ?
C6 H6A . 0.9700 ?
C6 H6B . 0.9700 ?
C7 C8 . 1.505(7) ?
C7 C9 . 1.519(6) ?
C7 H7A . 0.9700 ?
C7 H7B . 0.9700 ?
C8 H8A . 0.9700 ?
C8 H8B . 0.9700 ?
C9 N3 . 1.473(5) ?
C9 H9A . 0.9700 ?
C9 H9B . 0.9700 ?
C10 N4 . 1.312(5) ?
C10 N3 . 1.339(4) ?
C10 H10 . 0.9300 ?
C11 C12 . 1.346(5) ?
C11 N4 . 1.374(4) ?
C11 H11 . 0.9300 ?
C12 N3 . 1.372(5) ?
C12 H12 . 0.9300 ?
Zn1 N4 2_565 2.008(3) ?
Zn1 N1 . 2.013(3) ?
Zn1 Cl2 . 2.2415(13) ?
Zn1 Cl1 . 2.2438(12) ?
N4 Zn1 2_564 2.008(3) ?

loop_
_geom_hbond_atom_site_label_D
_geom_hbond_atom_site_label_H
_geom_hbond_atom_site_label_A
_geom_hbond_site_symmetry_A
_geom_hbond_distance_DH
_geom_hbond_distance_HA
_geom_hbond_distance_DA
_geom_hbond_angle_DHA
C3 H3 Cl1 7_655 0.93 2.77 3.698(5) 176
